data_7211388
loop_
_publ_author_name
'Bia\/lo\'nska, Agata'
'Drabent, Krzysztof'
'Filipowicz, Barbara'
'Siczek, Mi\/losz'

_publ_section_title
;
 Reversible guest vapour sorption in breathing crystals of a discrete
 ionic binuclear Cu(i) complex
;
_journal_issue 46
_journal_name_full CrystEngComm
_journal_page_first 9859
_journal_paper_doi 10.1039/c3ce41461b
_journal_volume 15
_journal_year 2013
_chemical_formula_moiety 'C36 H28 Cl4 Cu2 N16, 2(Cl O4)'
_chemical_formula_sum 'C36 H28 Cl6 Cu2 N16 O8'
_chemical_formula_weight 1152.52
_chemical_name_systematic
;
bis(\m~2~-4-(E)-(4-chlorobenzylidene)amino-4H-1,2,4-triazole)-bis((E)-4-(chlor
obenzylidene)amino-4H-1,2,4-triazole)-di-copper(i) diperchlorate 
;
_space_group_crystal_system monoclinic
_space_group_IT_number 14
_space_group_name_Hall '-P 2ybc'
_space_group_name_H-M_alt 'P 1 21/c 1'
_symmetry_space_group_name_Hall '-P 2ybc'
_symmetry_space_group_name_H-M 'P 1 21/c 1'
_atom_sites_solution_hydrogens geom
_audit_creation_method SHELXL-2013
_cell_angle_alpha 90
_cell_angle_beta 90.40(3)
_cell_angle_gamma 90
_cell_formula_units_Z 2
_cell_length_a 7.093(2)
_cell_length_b 18.185(3)
_cell_length_c 18.270(3)
_cell_measurement_reflns_used 281
_cell_measurement_temperature 293(2)
_cell_measurement_theta_max 75.2969
_cell_measurement_theta_min 2.4168
_cell_volume 2356.5(9)
_computing_cell_refinement
;
CrysAlisPro, Agilent Technologies,
Version 1.171.36.21t (release 14-08-2012 CrysAlis171 .NET)
(compiled Aug 14 2012,18:12:40)
;
_computing_data_collection
;
CrysAlisPro, Agilent Technologies,
Version 1.171.36.21t (release 14-08-2012 CrysAlis171 .NET)
(compiled Aug 14 2012,18:12:40)
;
_computing_data_reduction
;
CrysAlisPro, Agilent Technologies,
Version 1.171.36.21t (release 14-08-2012 CrysAlis171 .NET)
(compiled Aug 14 2012,18:12:40)
;
_computing_structure_refinement 'SHELXL-2013 (Sheldrick, 2013)'
_computing_structure_solution 'SHELXS-2013 (Sheldrick, 2013)'
_diffrn_ambient_temperature 293(2)
_diffrn_measured_fraction_theta_full 0.795
_diffrn_measured_fraction_theta_max 0.745
_diffrn_measurement_device_type 'Xcalibur, Onyx'
_diffrn_measurement_method '\w scans'
_diffrn_radiation_monochromator graphite
_diffrn_radiation_source 'Enhance (Cu) X-ray Source'
_diffrn_radiation_type CuK\a
_diffrn_radiation_wavelength 1.54175
_diffrn_reflns_av_R_equivalents 0.1129
_diffrn_reflns_av_unetI/netI 0.4134
_diffrn_reflns_Laue_measured_fraction_full 0.795
_diffrn_reflns_Laue_measured_fraction_max 0.745
_diffrn_reflns_limit_h_max 8
_diffrn_reflns_limit_h_min -7
_diffrn_reflns_limit_k_max 22
_diffrn_reflns_limit_k_min -19
_diffrn_reflns_limit_l_max 19
_diffrn_reflns_limit_l_min -13
_diffrn_reflns_number 6247
_diffrn_reflns_point_group_measured_fraction_full 0.795
_diffrn_reflns_point_group_measured_fraction_max 0.745
_diffrn_reflns_theta_full 67.676
_diffrn_reflns_theta_max 75.523
_diffrn_reflns_theta_min 3.429
_exptl_absorpt_coefficient_mu 4.824
_exptl_absorpt_correction_type none
_exptl_crystal_colour colorless
_exptl_crystal_density_diffrn 1.624
_exptl_crystal_description needle
_exptl_crystal_F_000 1160
_exptl_crystal_size_max 0.16
_exptl_crystal_size_mid 0.07
_exptl_crystal_size_min 0.02
_refine_diff_density_max 0.253
_refine_diff_density_min -0.220
_refine_diff_density_rms 0.058
_refine_ls_extinction_method none
_refine_ls_goodness_of_fit_ref 0.531
_refine_ls_hydrogen_treatment constr
_refine_ls_matrix_type full
_refine_ls_number_parameters 170
_refine_ls_number_reflns 3636
_refine_ls_number_restraints 6
_refine_ls_restrained_S_all 0.530
_refine_ls_R_factor_all 0.2944
_refine_ls_R_factor_gt 0.0646
_refine_ls_shift/su_max 0.000
_refine_ls_shift/su_mean 0.000
_refine_ls_structure_factor_coef Fsqd
_refine_ls_weighting_details
;
 w=1/[\s^2^(Fo^2^)+(0.0560P)^2^]
 where P=(Fo^2^+2Fc^2^)/3
;
_refine_ls_weighting_scheme calc
_refine_ls_wR_factor_gt 0.1244
_refine_ls_wR_factor_ref 0.1669
_reflns_Friedel_coverage 0.000
_reflns_number_gt 473
_reflns_number_total 3636
_reflns_threshold_expression 'I > 2\s(I)'
_cod_data_source_file c3ce41461b.txt
_cod_data_source_block 1
_cod_database_code 7211388
_shelx_space_group_comment
;
The symmetry employed for this shelxl refinement is uniquely defined
by the following loop, which should always be used as a source of
symmetry information in preference to the above space-group names.
They are only intended as comments.
;

loop_
_space_group_symop_operation_xyz
'x, y, z'
'-x, y+1/2, -z+1/2'
'-x, -y, -z'
'x, -y-1/2, z-1/2'

loop_
_atom_site_label
_atom_site_type_symbol
_atom_site_fract_x
_atom_site_fract_y
_atom_site_fract_z
_atom_site_U_iso_or_equiv
_atom_site_adp_type
_atom_site_occupancy
_atom_site_site_symmetry_order
_atom_site_calc_flag
_atom_site_refinement_flags_posn
_atom_site_refinement_flags_adp
_atom_site_refinement_flags_occupancy
_atom_site_disorder_assembly
_atom_site_disorder_group
Cu1 Cu 0.4297(3) 0.08393(11) 0.53575(11) 0.1310(9) Uani 1 1 d . . . . .
Cl5 Cl 0.8597(6) 0.2119(3) -0.0912(3) 0.215(2) Uani 1 1 d . . . . .
Cl15 Cl 0.0824(5) 0.5772(3) 0.9164(2) 0.193(2) Uani 1 1 d . . . . .
N1 N 0.5857(14) 0.0091(6) 0.4056(6) 0.115(4) Uiso 1 1 d . . . . .
N2 N 0.5293(12) 0.0769(6) 0.4362(5) 0.103(3) Uiso 1 1 d . . . . .
N3 N 0.6221(12) 0.0877(6) 0.3199(5) 0.092(3) Uiso 1 1 d . . . . .
N4 N 0.6576(12) 0.1218(5) 0.2582(5) 0.095(3) Uiso 1 1 d . . . . .
N11 N 0.3420(14) 0.1881(6) 0.5498(6) 0.120(4) Uiso 1 1 d . . . . .
N12 N 0.3481(14) 0.2311(7) 0.4869(6) 0.136(4) Uiso 1 1 d . . . . .
N13 N 0.2799(13) 0.2938(6) 0.5885(6) 0.104(3) Uiso 1 1 d . . . . .
N14 N 0.2361(13) 0.3540(6) 0.6322(5) 0.104(3) Uiso 1 1 d . . . . .
C1 C 0.6810(14) 0.0901(7) 0.2009(6) 0.113(4) Uiso 1 1 d . . . . .
H1A H 0.6707 0.0393 0.2043 0.135 Uiso 1 1 calc R U . . .
C2 C 0.7206(17) 0.1152(8) 0.1308(7) 0.108(5) Uiso 1 1 d . . . . .
C3 C 0.7526(16) 0.1930(8) 0.1233(7) 0.122(5) Uiso 1 1 d . . . . .
H3A H 0.7468 0.2249 0.1631 0.147 Uiso 1 1 calc R U . . .
C4 C 0.7929(15) 0.2177(8) 0.0527(7) 0.128(5) Uiso 1 1 d . . . . .
H4A H 0.8084 0.2682 0.0476 0.154 Uiso 1 1 calc R U . . .
C5 C 0.8116(19) 0.1788(9) -0.0071(8) 0.140(6) Uiso 1 1 d . . . . .
C6 C 0.7825(17) 0.1027(9) 0.0020(8) 0.158(6) Uiso 1 1 d . . . . .
H6A H 0.7889 0.0711 -0.0379 0.190 Uiso 1 1 calc R U . . .
C7 C 0.7444(15) 0.0760(8) 0.0710(8) 0.140(5) Uiso 1 1 d . . . . .
H7A H 0.7346 0.0252 0.0757 0.168 Uiso 1 1 calc R U . . .
C8 C 0.6354(15) 0.0149(7) 0.3394(6) 0.099(4) Uiso 1 1 d . . . . .
H8A H 0.6741 -0.0234 0.3092 0.119 Uiso 1 1 calc R U . . .
C9 C 0.5681(15) 0.1169(7) 0.3819(6) 0.102(4) Uiso 1 1 d . . . . .
H9A H 0.5581 0.1677 0.3858 0.122 Uiso 1 1 calc R U . . .
C11 C 0.2004(14) 0.3423(6) 0.6966(6) 0.095(4) Uiso 1 1 d . . . . .
H11A H 0.1992 0.2937 0.7124 0.114 Uiso 1 1 calc R U . . .
C12 C 0.1595(15) 0.4000(6) 0.7505(6) 0.090(4) Uiso 1 1 d . . . . .
C13 C 0.1812(16) 0.4770(7) 0.7266(6) 0.114(4) Uiso 1 1 d . . . . .
H13A H 0.2133 0.4899 0.6791 0.137 Uiso 1 1 calc R U . . .
C14 C 0.1507(15) 0.5269(7) 0.7794(7) 0.113(5) Uiso 1 1 d . . . . .
H14A H 0.1591 0.5762 0.7661 0.135 Uiso 1 1 calc R U . . .
C15 C 0.1109(17) 0.5131(7) 0.8467(7) 0.107(4) Uiso 1 1 d . . . . .
C16 C 0.0921(17) 0.4373(8) 0.8742(7) 0.133(5) Uiso 1 1 d . . . . .
H16A H 0.0617 0.4258 0.9223 0.159 Uiso 1 1 calc R U . . .
C17 C 0.1241(15) 0.3860(7) 0.8215(7) 0.107(4) Uiso 1 1 d . . . . .
H17A H 0.1214 0.3369 0.8357 0.129 Uiso 1 1 calc R U . . .
C18 C 0.3064(16) 0.2208(8) 0.6106(7) 0.125(5) Uiso 1 1 d . . . . .
H18A H 0.2998 0.2010 0.6574 0.150 Uiso 1 1 calc R U . . .
C19 C 0.3059(16) 0.2934(7) 0.5194(7) 0.117(5) Uiso 1 1 d . . . . .
H19A H 0.2952 0.3366 0.4925 0.140 Uiso 1 1 calc R U . . .
Cl1 Cl 0.3670(10) 0.3573(3) 0.3054(3) 0.177(2) Uani 1 1 d . . . . .
O1 O 0.514(3) 0.3614(10) 0.2483(11) 0.211(7) Uiso 0.676(11) 1 d . U P A 1
O2 O 0.370(4) 0.3944(12) 0.3703(10) 0.217(7) Uiso 0.676(11) 1 d . U P A 1
O3 O 0.205(3) 0.3692(12) 0.2670(14) 0.201(7) Uiso 0.676(11) 1 d . U P A 1
O11 O 0.510(6) 0.402(2) 0.334(2) 0.210(8) Uiso 0.324(11) 1 d . U P A 2
O21 O 0.176(6) 0.388(2) 0.3694(18) 0.212(8) Uiso 0.324(11) 1 d . U P A 2
O31 O 0.288(8) 0.376(2) 0.238(2) 0.203(8) Uiso 0.324(11) 1 d . U P A 2
O4 O 0.3540(18) 0.2900(8) 0.3229(6) 0.220(6) Uiso 1 1 d . . . . .

loop_
_atom_site_aniso_label
_atom_site_aniso_U_11
_atom_site_aniso_U_22
_atom_site_aniso_U_33
_atom_site_aniso_U_23
_atom_site_aniso_U_13
_atom_site_aniso_U_12
Cu1 0.1390(19) 0.0879(13) 0.166(2) -0.0140(15) -0.0244(13) 0.0050(17)
Cl5 0.156(4) 0.264(6) 0.225(5) 0.085(4) 0.014(3) -0.011(4)
Cl15 0.138(4) 0.182(4) 0.259(5) -0.106(4) -0.019(3) 0.024(4)
Cl1 0.223(7) 0.131(4) 0.175(6) 0.025(4) -0.035(5) -0.012(4)

loop_
_atom_type_symbol
_atom_type_description
_atom_type_scat_dispersion_real
_atom_type_scat_dispersion_imag
_atom_type_scat_source
C C 0.0181 0.0091 'International Tables Vol C Tables 4.2.6.8 and 6.1.1.4'
H H 0.0000 0.0000 'International Tables Vol C Tables 4.2.6.8 and 6.1.1.4'
N N 0.0311 0.0180 'International Tables Vol C Tables 4.2.6.8 and 6.1.1.4'
O O 0.0492 0.0322 'International Tables Vol C Tables 4.2.6.8 and 6.1.1.4'
Cl Cl 0.3639 0.7018 'International Tables Vol C Tables 4.2.6.8 and 6.1.1.4'
Cu Cu -1.9646 0.5888 'International Tables Vol C Tables 4.2.6.8 and 6.1.1.4'

loop_
_geom_angle_atom_site_label_1
_geom_angle_atom_site_label_2
_geom_angle_atom_site_label_3
_geom_angle
_geom_angle_site_symmetry_1
_geom_angle_site_symmetry_3
N2 Cu1 N1 117.5(4) . 3_656
N2 Cu1 N11 107.1(5) . .
N1 Cu1 N11 135.1(4) 3_656 .
C8 N1 N2 112.8(11) . .
C8 N1 Cu1 126.6(10) . 3_656
N2 N1 Cu1 120.5(8) . 3_656
C9 N2 N1 97.3(10) . .
C9 N2 Cu1 140.7(10) . .
N1 N2 Cu1 122.0(9) . .
C9 N3 N4 127.5(12) . .
C9 N3 C8 100.9(10) . .
N4 N3 C8 131.6(11) . .
C1 N4 N3 123.3(12) . .
C18 N11 N12 117.4(12) . .
C18 N11 Cu1 127.5(11) . .
N12 N11 Cu1 114.4(9) . .
C19 N12 N11 95.9(10) . .
C19 N13 N14 127.2(12) . .
C19 N13 C18 105.1(11) . .
N14 N13 C18 127.7(12) . .
C11 N14 N13 117.5(12) . .
N4 C1 C2 132.3(15) . .
N4 C1 H1A 113.9 . .
C2 C1 H1A 113.9 . .
C7 C2 C1 127.9(15) . .
C7 C2 C3 115.6(13) . .
C1 C2 C3 116.3(13) . .
C4 C3 C2 115.9(12) . .
C4 C3 H3A 122.0 . .
C2 C3 H3A 122.0 . .
C5 C4 C3 128.3(15) . .
C5 C4 H4A 115.9 . .
C3 C4 H4A 115.9 . .
C4 C5 C6 114.5(15) . .
C4 C5 Cl5 126.2(15) . .
C6 C5 Cl5 119.2(14) . .
C7 C6 C5 119.0(15) . .
C7 C6 H6A 120.5 . .
C5 C6 H6A 120.5 . .
C2 C7 C6 126.4(15) . .
C2 C7 H7A 116.8 . .
C6 C7 H7A 116.8 . .
N1 C8 N3 107.9(11) . .
N1 C8 H8A 126.0 . .
N3 C8 H8A 126.0 . .
N2 C9 N3 120.8(12) . .
N2 C9 H9A 119.6 . .
N3 C9 H9A 119.6 . .
N14 C11 C12 124.2(12) . .
N14 C11 H11A 117.9 . .
C12 C11 H11A 117.9 . .
C17 C12 C11 123.2(12) . .
C17 C12 C13 119.1(12) . .
C11 C12 C13 117.3(11) . .
C14 C13 C12 114.3(12) . .
C14 C13 H13A 122.9 . .
C12 C13 H13A 122.9 . .
C15 C14 C13 126.2(14) . .
C15 C14 H14A 116.9 . .
C13 C14 H14A 116.9 . .
C14 C15 C16 121.9(13) . .
C14 C15 Cl15 126.6(12) . .
C16 C15 Cl15 111.5(10) . .
C17 C16 C15 112.6(12) . .
C17 C16 H16A 123.7 . .
C15 C16 H16A 123.7 . .
C12 C17 C16 125.7(13) . .
C12 C17 H17A 117.2 . .
C16 C17 H17A 117.2 . .
N11 C18 N13 102.5(12) . .
N11 C18 H18A 128.7 . .
N13 C18 H18A 128.7 . .
N13 C19 N12 119.1(14) . .
N13 C19 H19A 120.5 . .
N12 C19 H19A 120.5 . .
O4 Cl1 O3 102.8(13) . .
O4 Cl1 O2 105.1(11) . .
O3 Cl1 O2 112.3(15) . .
O4 Cl1 O11 121.5(19) . .
O4 Cl1 O31 115(2) . .
O11 Cl1 O31 118(3) . .
O4 Cl1 O1 106.2(11) . .
O3 Cl1 O1 102.9(13) . .
O2 Cl1 O1 125.3(14) . .
O4 Cl1 O21 94.2(13) . .
O11 Cl1 O21 97(2) . .
O31 Cl1 O21 101(2) . .

loop_
_geom_bond_atom_site_label_1
_geom_bond_atom_site_label_2
_geom_bond_distance
_geom_bond_site_symmetry_2
Cu1 N2 1.960(9) .
Cu1 N1 2.007(11) 3_656
Cu1 N11 2.011(11) .
Cl5 C5 1.687(14) .
Cl15 C15 1.739(12) .
N1 C8 1.266(11) .
N1 N2 1.413(12) .
N1 Cu1 2.007(10) 3_656
N2 C9 1.263(12) .
N3 C9 1.310(11) .
N3 N4 1.313(10) .
N3 C8 1.373(14) .
N4 C1 1.208(11) .
N11 C18 1.286(12) .
N11 N12 1.392(12) .
N12 C19 1.314(14) .
N13 C19 1.278(11) .
N13 N14 1.391(11) .
N13 C18 1.398(14) .
N14 C11 1.224(11) .
C1 C2 1.390(13) .
C1 H1A 0.9300 .
C2 C7 1.317(14) .
C2 C3 1.439(14) .
C3 C4 1.397(13) .
C3 H3A 0.9300 .
C4 C5 1.310(15) .
C4 H4A 0.9300 .
C5 C6 1.409(17) .
C6 C7 1.380(14) .
C6 H6A 0.9300 .
C7 H7A 0.9300 .
C8 H8A 0.9300 .
C9 H9A 0.9300 .
C11 C12 1.471(12) .
C11 H11A 0.9300 .
C12 C17 1.346(12) .
C12 C13 1.475(14) .
C13 C14 1.342(13) .
C13 H13A 0.9300 .
C14 C15 1.288(13) .
C14 H14A 0.9300 .
C15 C16 1.473(16) .
C16 C17 1.362(14) .
C16 H16A 0.9300 .
C17 H17A 0.9300 .
C18 H18A 0.9300 .
C19 H19A 0.9300 .
Cl1 O4 1.268(13) .
Cl1 O3 1.36(2) .
Cl1 O2 1.363(19) .
Cl1 O11 1.40(5) .
Cl1 O31 1.39(5) .
Cl1 O1 1.483(18) .
Cl1 O21 1.88(4) .

loop_
_geom_torsion_atom_site_label_1
_geom_torsion_atom_site_label_2
_geom_torsion_atom_site_label_3
_geom_torsion_atom_site_label_4
_geom_torsion
_geom_torsion_site_symmetry_1
C8 N1 N2 C9 -4.5(14) .
Cu1 N1 N2 C9 178.4(8) 3_656
C8 N1 N2 Cu1 176.0(8) .
Cu1 N1 N2 Cu1 -1.2(12) 3_656
C9 N3 N4 C1 -169.2(11) .
C8 N3 N4 C1 13(2) .
C18 N11 N12 C19 -1.6(14) .
Cu1 N11 N12 C19 -172.7(8) .
C19 N13 N14 C11 173.8(11) .
C18 N13 N14 C11 -6.7(19) .
N3 N4 C1 C2 -179.5(11) .
N4 C1 C2 C7 179.8(13) .
N4 C1 C2 C3 5(2) .
C7 C2 C3 C4 4.0(18) .
C1 C2 C3 C4 179.8(11) .
C2 C3 C4 C5 -3(2) .
C3 C4 C5 C6 2(2) .
C3 C4 C5 Cl5 179.8(10) .
C4 C5 C6 C7 -2(2) .
Cl5 C5 C6 C7 179.6(9) .
C1 C2 C7 C6 179.6(12) .
C3 C2 C7 C6 -5(2) .
C5 C6 C7 C2 4(2) .
N2 N1 C8 N3 1.7(14) .
Cu1 N1 C8 N3 178.6(7) 3_656
C9 N3 C8 N1 1.8(13) .
N4 N3 C8 N1 179.8(11) .
N1 N2 C9 N3 6.2(14) .
Cu1 N2 C9 N3 -174.4(8) .
N4 N3 C9 N2 176.3(10) .
C8 N3 C9 N2 -5.6(14) .
N13 N14 C11 C12 177.3(10) .
N14 C11 C12 C17 -178.7(11) .
N14 C11 C12 C13 -6.2(18) .
C17 C12 C13 C14 -4.0(19) .
C11 C12 C13 C14 -176.9(10) .
C12 C13 C14 C15 2(2) .
C13 C14 C15 C16 -1(2) .
C13 C14 C15 Cl15 176.7(10) .
C14 C15 C16 C17 1(2) .
Cl15 C15 C16 C17 -176.6(9) .
C11 C12 C17 C16 177.5(11) .
C13 C12 C17 C16 5(2) .
C15 C16 C17 C12 -3(2) .
N12 N11 C18 N13 1.6(15) .
Cu1 N11 C18 N13 171.4(8) .
C19 N13 C18 N11 -0.8(14) .
N14 N13 C18 N11 179.6(11) .
N14 N13 C19 N12 179.4(11) .
C18 N13 C19 N12 -0.1(17) .
N11 N12 C19 N13 0.9(15) .
